data_4124317
loop_
_publ_author_name
'Bino, A.'

_publ_section_title
;
 Triangular triniobium cluster in aqueous solution
;
_journal_name_full 'Journal of the American Chemical Society'
_journal_page_first 7990
_journal_page_last 7991
_journal_volume 102
_journal_year 1980
_chemical_formula_sum 'H21 K4 Nb3 O36 S6'
_chemical_name_systematic 'K4 (H5 O2) (Nb3 O2 (S O4)6 (H2 O)3) (H2 O)5'
_space_group_IT_number 4
_symmetry_space_group_name_Hall 'P 2yb'
_symmetry_space_group_name_H-M 'P 1 21 1'
_cell_angle_alpha 90
_cell_angle_beta 118.84
_cell_angle_gamma 90
_cell_formula_units_Z 2
_cell_length_a 9.961
_cell_length_b 18.088
_cell_length_c 10.036
_cell_volume 1583.957
_citation_journal_id_ASTM JACSAT
_cod_data_source_file Bino_JACSAT_1980_724.cif
_cod_data_source_block H21K4Nb3O36S6
_cod_database_code 4124317

loop_
_symmetry_equiv_pos_as_xyz
x,y,z
-x,y+1/2,-z

loop_
_atom_site_label
_atom_site_type_symbol
_atom_site_fract_x
_atom_site_fract_y
_atom_site_fract_z
_atom_site_occupancy
_atom_site_U_iso_or_equiv
O23 O-2 0.8309 0.1911 0.5777 1 0.0
O7 O-2 0.1817 0.3007 0.3608 1 0.0
S6 S+6 0.791 0.1457 0.4401 1 0.0
O9 O-2 0.0134 0.3391 0.1036 1 0.0
O27 O-2 0.431 0.2468 0.0629 1 0.0
S3 S+6 0.6154 0.139 0.8197 1 0.0
O8 O-2 0.2766 0.3147 0.1801 1 0.0
K1 K+1 0.4854 0.4985 0.4974 1 0.0
O34 O-2 0.989 0.5098 0.6345 1 0.0
O31 O-2 0.1791 0.1878 0.832 1 0.0
O29 O-2 0.9344 0.2836 0.8123 1 0.0
O3 O-2 0.3257 0.1586 0.2002 1 0.0
O22 O-2 0.858 0.3806 0.3543 1 0.0
S2 S+6 0.1699 0.3477 0.2283 1 0.0
O19 O-2 0.79 0.3463 0.544 1 0.0
O20 O-2 0.6047 0.3365 0.2792 1 0.0
O1 O-2 0.4913 0.3173 0.4764 1 0.0
Nb1 Nb+3 0.4778 0.25 0.3061 1 0.0
O10 O-2 0.2053 0.4238 0.2777 1 0.0
O21 O-2 0.6812 0.4566 0.3934 1 0.0
O18 O-2 0.5836 0.3452 0.9582 1 0.0
O2 O-2 0.5348 0.1865 0.4952 1 0.0
O11 O-2 0.7189 0.1968 0.8091 1 0.0
S5 S+6 0.7361 0.3821 0.3928 1 0.0
O6 O-2 0.2393 0.0429 0.2391 1 0.0
O12 O-2 0.4542 0.1617 0.712 1 0.0
O33 O-2 0.9481 0.0698 0.8651 1 0.0
Nb2 Nb+3 0.371 0.2304 0.5251 1 0.0
O14 O-2 0.6397 0.1383 0.9731 1 0.0
O13 O-2 0.6477 0.0675 0.7744 1 0.0
O36 O-2 0.1171 0.3892 0.8133 1 0.0
O28 O-2 0.1773 0.2269 0.5739 1 0.0
K4 K+1 0.1528 0.4174 0.5472 1 0.0
K3 K+1 0.5005 0.0643 0.0988 1 0.0
O5 O-2 0.0583 0.1426 0.1204 1 0.0
O25 O-2 0.9157 0.1478 0.4046 1 0.0
S1 S+6 0.2123 0.122 0.2356 1 0.0
Nb3 Nb+3 0.6921 0.2655 0.6265 1 0.0
K2 K+1 0.8287 0.2487 0.1613 1 0.0
O26 O-2 0.7471 0.0715 0.4559 1 0.0
O4 O-2 0.2391 0.1484 0.3875 1 0.0
O24 O-2 0.6594 0.1836 0.3094 1 0.0
O32 O-2 0.8723 0.4684 0.0267 1 0.0
O15 O-2 0.6709 0.3469 0.7724 1 0.0
O16 O-2 0.4072 0.3151 0.6974 1 0.0
O30 O-2 0.3867 0.4548 0.0339 1 0.0
O35 O-2 0.2563 0.0445 0.807 1 0.0
S4 S+6 0.5401 0.3633 0.801 1 0.0
O17 O-2 0.4932 0.4391 0.7602 1 0.0
